data_7130316
loop_
_publ_author_name
'Zhao, Yang'
'Niu, Xin-Yue'
'Yang, Hong'
'Yang, Jing'
'Wang, Zhizeng'
'Wang, Qi-Lin'

_publ_section_title
;
 Substrate-directed divergent synthesis of fused indole polycycles through
 Rh(II)-catalyzed cascade reactions of bis(diazo)indolin-2-ones
;
_journal_name_full 'Chemical Communications'
_journal_paper_doi 10.1039/D2CC02686D
_journal_year 2022
_chemical_formula_moiety 'C23 H20 N2 O'
_chemical_formula_sum 'C23 H20 N2 O'
_chemical_formula_weight 340.41
_space_group_crystal_system triclinic
_space_group_IT_number 2
_space_group_name_Hall '-P 1'
_space_group_name_H-M_alt 'P -1'
_atom_sites_solution_hydrogens geom
_atom_sites_solution_primary direct
_audit_creation_date 2020-06-10
_audit_creation_method
;
Olex2 1.2
(compiled 2018.05.29 svn.r3508 for OlexSys, GUI svn.r5506)
;
_audit_update_record
;
2022-04-22 deposited with the CCDC.	2022-07-04 downloaded from the CCDC.
;
_cell_angle_alpha 87.411(11)
_cell_angle_beta 65.196(11)
_cell_angle_gamma 76.494(12)
_cell_formula_units_Z 2
_cell_length_a 9.674(3)
_cell_length_b 9.935(3)
_cell_length_c 10.704(3)
_cell_measurement_reflns_used 3936
_cell_measurement_temperature 273(2)
_cell_measurement_theta_max 26.51
_cell_measurement_theta_min 2.79
_cell_volume 906.4(5)
_computing_cell_refinement 'SAINT V8.38A (?, 2016)'
_computing_data_reduction 'SAINT V8.38A (?, 2016)'
_computing_molecular_graphics 'Olex2 (Dolomanov et al., 2009)'
_computing_publication_material 'Olex2 (Dolomanov et al., 2009)'
_computing_structure_refinement 'ShelXL (Sheldrick, 2015)'
_computing_structure_solution 'ShelXS (Sheldrick, 2008)'
_diffrn_ambient_temperature 273.15
_diffrn_measured_fraction_theta_full 0.994
_diffrn_measured_fraction_theta_max 0.995
_diffrn_measurement_device_type 'Bruker APEX-II CCD'
_diffrn_measurement_method '\f and \w scans'
_diffrn_radiation_type MoK\a
_diffrn_radiation_wavelength 0.71073
_diffrn_reflns_av_R_equivalents 0.0629
_diffrn_reflns_av_unetI/netI 0.0771
_diffrn_reflns_Laue_measured_fraction_full 0.994
_diffrn_reflns_Laue_measured_fraction_max 0.995
_diffrn_reflns_limit_h_max 12
_diffrn_reflns_limit_h_min -12
_diffrn_reflns_limit_k_max 12
_diffrn_reflns_limit_k_min -12
_diffrn_reflns_limit_l_max 13
_diffrn_reflns_limit_l_min -13
_diffrn_reflns_number 11940
_diffrn_reflns_point_group_measured_fraction_full 0.994
_diffrn_reflns_point_group_measured_fraction_max 0.995
_diffrn_reflns_theta_full 25.242
_diffrn_reflns_theta_max 26.358
_diffrn_reflns_theta_min 2.387
_diffrn_standards_number 0
_exptl_absorpt_coefficient_mu 0.077
_exptl_absorpt_correction_T_max 0.7457
_exptl_absorpt_correction_T_min 0.5205
_exptl_absorpt_correction_type multi-scan
_exptl_absorpt_process_details
'SADABS-2016/2 (Bruker,2016/2) was used for absorption correction. wR2(int) was 0.1426 before and 0.0904 after correction. The Ratio of minimum to maximum transmission is 0.6980. The \l/2 correction factor is Not present.'
_exptl_crystal_colour orange
_exptl_crystal_colour_primary orange
_exptl_crystal_density_diffrn 1.247
_exptl_crystal_description prism
_exptl_crystal_F_000 360
_exptl_crystal_size_max 0.27
_exptl_crystal_size_mid 0.19
_exptl_crystal_size_min 0.16
_refine_diff_density_max 0.440
_refine_diff_density_min -0.384
_refine_diff_density_rms 0.052
_refine_ls_extinction_method none
_refine_ls_goodness_of_fit_ref 1.068
_refine_ls_hydrogen_treatment constr
_refine_ls_matrix_type full
_refine_ls_number_parameters 248
_refine_ls_number_reflns 3682
_refine_ls_number_restraints 2
_refine_ls_restrained_S_all 1.109
_refine_ls_R_factor_all 0.1068
_refine_ls_R_factor_gt 0.0814
_refine_ls_shift/su_max 0.000
_refine_ls_shift/su_mean 0.000
_refine_ls_structure_factor_coef Fsqd
_refine_ls_weighting_details 'w=1/[\s^2^(Fo^2^)+(0.1541P)^2^+0.1537P] where P=(Fo^2^+2Fc^2^)/3'
_refine_ls_weighting_scheme calc
_refine_ls_wR_factor_gt 0.2359
_refine_ls_wR_factor_ref 0.2680
_reflns_Friedel_coverage 0.000
_reflns_number_gt 2493
_reflns_number_total 3682
_reflns_threshold_expression 'I > 2\s(I)'
_cod_data_source_file d2cc02686d2.cif
_cod_data_source_block a
_cod_original_cell_volume 906.5(5)
_cod_database_code 7130316
_shelx_shelxl_version_number 2014/7
_shelx_space_group_comment
;
The symmetry employed for this shelxl refinement is uniquely defined
by the following loop, which should always be used as a source of
symmetry information in preference to the above space-group names.
They are only intended as comments.
;
_shelx_estimated_absorpt_t_max 0.988
_shelx_estimated_absorpt_t_min 0.980
_olex2_refinement_description
;
1. Fixed Uiso
 At 1.2 times of:
  All C(H) groups, All C(H,H) groups
 At 1.5 times of:
  All C(H,H,H) groups, All O(H) groups
2. Restrained distances
 C23A-O1A
 1.45 with sigma of 0.02
 C23-O1
 1.65 with sigma of 0.02
3. Uiso/Uaniso restraints and constraints
Uanis(C22) = Uanis(C22A)
Uanis(C23) = Uanis(C23A)
Uanis(O1) = Uanis(O1A)
4. Others
 Sof(C22A)=Sof(H22C)=Sof(H22D)=Sof(C23A)=Sof(H23C)=Sof(H23D)=Sof(O1A)=
 Sof(H1AA)=1-FVAR(1)
 Sof(C22)=Sof(H22A)=Sof(H22B)=Sof(C23)=Sof(H23A)=Sof(H23B)=Sof(O1)=Sof(H1A)=
 FVAR(1)
5.a Secondary CH2 refined with riding coordinates:
 C22(H22A,H22B), C23(H23A,H23B), C22A(H22C,H22D), C23A(H23C,H23D)
5.b Aromatic/amide H refined with riding coordinates:
 C1(H1), C2(H2), C3(H3), C4(H4), C11(H11), C12(H12), C13(H13), C14(H14),
 C16(H16), C17(H17), C19(H19), C20(H20)
5.c Idealised Me refined as rotating group:
 C21(H21A,H21B,H21C)
5.d Idealised tetrahedral OH refined as rotating group:
 O1(H1A), O1A(H1AA)
;
_olex2_submission_special_instructions 'No special instructions were received'

loop_
_space_group_symop_operation_xyz
'x, y, z'
'-x, -y, -z'

loop_
_atom_site_label
_atom_site_type_symbol
_atom_site_fract_x
_atom_site_fract_y
_atom_site_fract_z
_atom_site_U_iso_or_equiv
_atom_site_adp_type
_atom_site_occupancy
_atom_site_site_symmetry_order
_atom_site_calc_flag
_atom_site_refinement_flags_posn
_atom_site_refinement_flags_adp
_atom_site_refinement_flags_occupancy
_atom_site_disorder_assembly
_atom_site_disorder_group
C1 C 0.1403(3) 1.3934(3) 0.3288(3) 0.0726(7) Uani 1 1 d . . . . .
H1 H 0.1440 1.4512 0.3927 0.087 Uiso 1 1 calc R . . . .
C2 C 0.0998(4) 1.4479(3) 0.2245(3) 0.0892(9) Uani 1 1 d . . . . .
H2 H 0.0765 1.5435 0.2183 0.107 Uiso 1 1 calc R . . . .
C3 C 0.0932(4) 1.3631(3) 0.1289(3) 0.0901(9) Uani 1 1 d . . . . .
H3 H 0.0648 1.4033 0.0604 0.108 Uiso 1 1 calc R . . . .
C4 C 0.1275(3) 1.2219(3) 0.1328(3) 0.0761(8) Uani 1 1 d . . . . .
H4 H 0.1244 1.1655 0.0673 0.091 Uiso 1 1 calc R . . . .
C5 C 0.1668(3) 1.1657(3) 0.2376(2) 0.0624(6) Uani 1 1 d . . . . .
C6 C 0.1756(3) 1.2495(2) 0.3362(2) 0.0588(6) Uani 1 1 d . . . . .
C7 C 0.2191(3) 1.1550(2) 0.4262(2) 0.0590(6) Uani 1 1 d . . . . .
C8 C 0.2343(3) 1.0250(3) 0.3788(2) 0.0681(7) Uani 1 1 d . . . . .
C9 C 0.2774(3) 0.9957(3) 0.5656(3) 0.0744(7) Uani 1 1 d . . . . .
C10 C 0.2466(3) 1.1403(2) 0.5485(2) 0.0587(6) Uani 1 1 d . . . . .
C11 C 0.2471(3) 1.2298(3) 0.6440(2) 0.0648(6) Uani 1 1 d . . . . .
H11 H 0.2263 1.3251 0.6352 0.078 Uiso 1 1 calc R . . . .
C12 C 0.2791(3) 1.1747(3) 0.7531(3) 0.0753(7) Uani 1 1 d . . . . .
H12 H 0.2805 1.2340 0.8171 0.090 Uiso 1 1 calc R . . . .
C13 C 0.3090(4) 1.0340(3) 0.7685(3) 0.0858(9) Uani 1 1 d . . . . .
H13 H 0.3299 1.0001 0.8427 0.103 Uiso 1 1 calc R . . . .
C14 C 0.3083(4) 0.9421(3) 0.6754(3) 0.0914(9) Uani 1 1 d . . . . .
H14 H 0.3281 0.8471 0.6863 0.110 Uiso 1 1 calc R . . . .
C15 C 0.2459(3) 0.9128(2) 0.1655(2) 0.0616(6) Uani 1 1 d . . . . .
C16 C 0.4014(3) 0.8498(3) 0.0907(3) 0.0772(7) Uani 1 1 d . . . . .
H16 H 0.4779 0.8780 0.1068 0.093 Uiso 1 1 calc R . . . .
C17 C 0.4444(3) 0.7448(3) -0.0083(3) 0.0811(8) Uani 1 1 d . . . . .
H17 H 0.5499 0.7021 -0.0572 0.097 Uiso 1 1 calc R . . . .
C18 C 0.3337(4) 0.7025(3) -0.0355(3) 0.0740(7) Uani 1 1 d . . . . .
C19 C 0.1793(4) 0.7682(3) 0.0392(3) 0.0779(8) Uani 1 1 d . . . . .
H19 H 0.1027 0.7416 0.0219 0.094 Uiso 1 1 calc R . . . .
C20 C 0.1342(3) 0.8725(3) 0.1391(3) 0.0708(7) Uani 1 1 d . . . . .
H20 H 0.0287 0.9152 0.1881 0.085 Uiso 1 1 calc R . . . .
C21 C 0.3819(6) 0.5881(4) -0.1439(4) 0.1180(13) Uani 1 1 d . . . . .
H21A H 0.3668 0.5029 -0.1002 0.177 Uiso 1 1 calc GR . . . .
H21B H 0.4904 0.5775 -0.2054 0.177 Uiso 1 1 calc GR . . . .
H21C H 0.3191 0.6110 -0.1949 0.177 Uiso 1 1 calc GR . . . .
N1 N 0.2008(3) 1.0255(2) 0.2650(2) 0.0738(6) Uani 1 1 d . . . . .
N2 N 0.2686(3) 0.9242(2) 0.4597(2) 0.0873(8) Uani 1 1 d . . . . .
C22 C 0.2198(5) 0.7867(4) 0.4758(4) 0.0639(8) Uani 0.611(3) 1 d . . P A 1
H22A H 0.1604 0.7741 0.5726 0.077 Uiso 0.611(3) 1 calc R . P A 1
H22B H 0.1544 0.7862 0.4278 0.077 Uiso 0.611(3) 1 calc R . P A 1
C23 C 0.3631(7) 0.6736(6) 0.4172(6) 0.0975(14) Uani 0.611(3) 1 d D . P A 1
H23A H 0.3333 0.5888 0.4093 0.117 Uiso 0.611(3) 1 calc R . P A 1
H23B H 0.4281 0.6954 0.3249 0.117 Uiso 0.611(3) 1 calc R . P A 1
O1 O 0.4469(7) 0.6513(6) 0.4892(7) 0.1527(17) Uani 0.611(3) 1 d D . P A 1
H1A H 0.4447 0.5751 0.5217 0.229 Uiso 0.611(3) 1 calc GR . P A 1
C22A C 0.3547(8) 0.7779(7) 0.4206(7) 0.0639(8) Uani 0.389(3) 1 d . . P A 2
H22C H 0.4411 0.7538 0.4476 0.077 Uiso 0.389(3) 1 calc R . P A 2
H22D H 0.3935 0.7564 0.3225 0.077 Uiso 0.389(3) 1 calc R . P A 2
C23A C 0.2277(12) 0.7093(9) 0.5027(11) 0.0975(14) Uani 0.389(3) 1 d D . P A 2
H23C H 0.1507 0.7219 0.4647 0.117 Uiso 0.389(3) 1 calc R . P A 2
H23D H 0.1757 0.7463 0.5977 0.117 Uiso 0.389(3) 1 calc R . P A 2
O1A O 0.3074(11) 0.5599(8) 0.4934(12) 0.1527(17) Uani 0.389(3) 1 d D . P A 2
H1AA H 0.4027 0.5511 0.4580 0.229 Uiso 0.389(3) 1 calc GR . P A 2

loop_
_atom_site_aniso_label
_atom_site_aniso_U_11
_atom_site_aniso_U_22
_atom_site_aniso_U_33
_atom_site_aniso_U_23
_atom_site_aniso_U_13
_atom_site_aniso_U_12
C1 0.0842(16) 0.0616(14) 0.0628(14) -0.0023(11) -0.0298(12) -0.0013(11)
C2 0.106(2) 0.0653(17) 0.0812(19) 0.0103(14) -0.0403(16) 0.0070(14)
C3 0.110(2) 0.085(2) 0.0694(17) 0.0086(14) -0.0495(16) 0.0104(15)
C4 0.0921(18) 0.0819(18) 0.0562(14) 0.0049(12) -0.0431(13) -0.0014(13)
C5 0.0732(14) 0.0643(14) 0.0484(12) 0.0017(10) -0.0306(10) -0.0041(10)
C6 0.0609(12) 0.0627(14) 0.0475(11) 0.0022(10) -0.0229(9) -0.0045(9)
C7 0.0715(13) 0.0621(13) 0.0438(11) -0.0001(9) -0.0275(10) -0.0093(10)
C8 0.0999(17) 0.0623(14) 0.0507(12) 0.0022(10) -0.0446(12) -0.0103(12)
C9 0.1070(19) 0.0714(16) 0.0549(14) -0.0004(11) -0.0485(14) -0.0109(13)
C10 0.0653(13) 0.0662(14) 0.0464(11) 0.0030(9) -0.0266(9) -0.0127(10)
C11 0.0708(14) 0.0743(15) 0.0525(12) -0.0011(10) -0.0269(11) -0.0198(11)
C12 0.0873(17) 0.101(2) 0.0517(13) 0.0000(13) -0.0364(12) -0.0327(14)
C13 0.116(2) 0.100(2) 0.0607(15) 0.0102(14) -0.0562(16) -0.0250(17)
C14 0.148(3) 0.0767(18) 0.0689(17) 0.0125(14) -0.0700(18) -0.0171(17)
C15 0.0865(16) 0.0619(13) 0.0463(11) 0.0061(10) -0.0375(11) -0.0176(11)
C16 0.0831(17) 0.0803(17) 0.0830(17) -0.0016(14) -0.0508(14) -0.0148(13)
C17 0.0839(17) 0.0780(18) 0.0715(16) -0.0030(13) -0.0307(14) -0.0036(13)
C18 0.113(2) 0.0615(14) 0.0528(13) 0.0059(11) -0.0413(14) -0.0190(14)
C19 0.0967(19) 0.0830(18) 0.0735(16) 0.0053(14) -0.0476(15) -0.0343(15)
C20 0.0714(15) 0.0818(17) 0.0623(14) 0.0054(12) -0.0295(12) -0.0212(12)
C21 0.194(4) 0.081(2) 0.079(2) -0.0121(16) -0.064(2) -0.018(2)
N1 0.1173(17) 0.0628(12) 0.0550(11) 0.0040(9) -0.0536(12) -0.0129(11)
N2 0.156(2) 0.0604(13) 0.0667(13) 0.0062(10) -0.0724(15) -0.0160(13)
C22 0.0811(19) 0.0593(19) 0.0615(19) 0.0116(15) -0.0365(17) -0.0242(17)
C23 0.112(4) 0.078(3) 0.099(4) 0.018(3) -0.038(3) -0.029(3)
O1 0.176(4) 0.112(3) 0.192(5) 0.039(3) -0.092(4) -0.050(3)
C22A 0.0811(19) 0.0593(19) 0.0615(19) 0.0116(15) -0.0365(17) -0.0242(17)
C23A 0.112(4) 0.078(3) 0.099(4) 0.018(3) -0.038(3) -0.029(3)
O1A 0.176(4) 0.112(3) 0.192(5) 0.039(3) -0.092(4) -0.050(3)

loop_
_atom_type_symbol
_atom_type_description
_atom_type_scat_dispersion_real
_atom_type_scat_dispersion_imag
_atom_type_scat_source
C C 0.0033 0.0016 'International Tables Vol C Tables 4.2.6.8 and 6.1.1.4'
H H 0.0000 0.0000 'International Tables Vol C Tables 4.2.6.8 and 6.1.1.4'
N N 0.0061 0.0033 'International Tables Vol C Tables 4.2.6.8 and 6.1.1.4'
O O 0.0106 0.0060 'International Tables Vol C Tables 4.2.6.8 and 6.1.1.4'

loop_
_geom_angle_atom_site_label_1
_geom_angle_atom_site_label_2
_geom_angle_atom_site_label_3
_geom_angle
_geom_angle_site_symmetry_1
_geom_angle_site_symmetry_3
_geom_angle_publ_flag
C2 C1 H1 120.7 . . ?
C2 C1 C6 118.5(3) . . ?
C6 C1 H1 120.7 . . ?
C1 C2 H2 119.3 . . ?
C1 C2 C3 121.4(3) . . ?
C3 C2 H2 119.3 . . ?
C2 C3 H3 119.2 . . ?
C4 C3 C2 121.7(3) . . ?
C4 C3 H3 119.2 . . ?
C3 C4 H4 121.2 . . ?
C3 C4 C5 117.6(3) . . ?
C5 C4 H4 121.2 . . ?
C4 C5 C6 122.1(2) . . ?
C4 C5 N1 127.8(2) . . ?
N1 C5 C6 110.15(19) . . ?
C1 C6 C5 118.7(2) . . ?
C1 C6 C7 135.6(2) . . ?
C5 C6 C7 105.7(2) . . ?
C6 C7 C10 146.3(2) . . ?
C8 C7 C6 106.7(2) . . ?
C8 C7 C10 107.0(2) . . ?
C7 C8 N1 112.7(2) . . ?
C7 C8 N2 112.9(2) . . ?
N2 C8 N1 134.3(2) . . ?
C14 C9 C10 121.3(2) . . ?
C14 C9 N2 128.5(3) . . ?
N2 C9 C10 110.2(2) . . ?
C9 C10 C7 105.0(2) . . ?
C11 C10 C7 135.8(2) . . ?
C11 C10 C9 119.2(2) . . ?
C10 C11 H11 120.6 . . ?
C10 C11 C12 118.9(2) . . ?
C12 C11 H11 120.6 . . ?
C11 C12 H12 119.3 . . ?
C13 C12 C11 121.3(2) . . ?
C13 C12 H12 119.3 . . ?
C12 C13 H13 119.4 . . ?
C12 C13 C14 121.2(2) . . ?
C14 C13 H13 119.4 . . ?
C9 C14 H14 121.0 . . ?
C13 C14 C9 118.1(3) . . ?
C13 C14 H14 121.0 . . ?
C16 C15 N1 120.5(2) . . ?
C20 C15 C16 119.4(2) . . ?
C20 C15 N1 120.0(2) . . ?
C15 C16 H16 119.9 . . ?
C15 C16 C17 120.3(2) . . ?
C17 C16 H16 119.9 . . ?
C16 C17 H17 119.5 . . ?
C18 C17 C16 121.0(3) . . ?
C18 C17 H17 119.5 . . ?
C17 C18 C21 120.6(3) . . ?
C19 C18 C17 117.6(2) . . ?
C19 C18 C21 121.8(3) . . ?
C18 C19 H19 118.9 . . ?
C18 C19 C20 122.1(2) . . ?
C20 C19 H19 118.9 . . ?
C15 C20 C19 119.5(3) . . ?
C15 C20 H20 120.2 . . ?
C19 C20 H20 120.2 . . ?
C18 C21 H21A 109.5 . . ?
C18 C21 H21B 109.5 . . ?
C18 C21 H21C 109.5 . . ?
H21A C21 H21B 109.5 . . ?
H21A C21 H21C 109.5 . . ?
H21B C21 H21C 109.5 . . ?
C5 N1 C15 123.80(18) . . ?
C8 N1 C5 104.83(19) . . ?
C8 N1 C15 127.7(2) . . ?
C8 N2 C9 105.0(2) . . ?
C8 N2 C22 123.6(3) . . ?
C8 N2 C22A 128.9(3) . . ?
C9 N2 C22 124.1(2) . . ?
C9 N2 C22A 119.9(3) . . ?
N2 C22 H22A 110.0 . . ?
N2 C22 H22B 110.0 . . ?
H22A C22 H22B 108.4 . . ?
C23 C22 N2 108.3(4) . . ?
C23 C22 H22A 110.0 . . ?
C23 C22 H22B 110.0 . . ?
C22 C23 H23A 108.6 . . ?
C22 C23 H23B 108.6 . . ?
H23A C23 H23B 107.6 . . ?
O1 C23 C22 114.6(6) . . ?
O1 C23 H23A 108.6 . . ?
O1 C23 H23B 108.6 . . ?
C23 O1 H1A 109.5 . . ?
N2 C22A H22C 111.9 . . ?
N2 C22A H22D 111.9 . . ?
N2 C22A C23A 99.6(6) . . ?
H22C C22A H22D 109.6 . . ?
C23A C22A H22C 111.9 . . ?
C23A C22A H22D 111.9 . . ?
C22A C23A H23C 110.8 . . ?
C22A C23A H23D 110.8 . . ?
C22A C23A O1A 104.7(7) . . ?
H23C C23A H23D 108.9 . . ?
O1A C23A H23C 110.8 . . ?
O1A C23A H23D 110.8 . . ?
C23A O1A H1AA 109.5 . . ?

loop_
_geom_bond_atom_site_label_1
_geom_bond_atom_site_label_2
_geom_bond_distance
_geom_bond_site_symmetry_2
_geom_bond_publ_flag
C1 H1 0.9300 . ?
C1 C2 1.381(4) . ?
C1 C6 1.397(3) . ?
C2 H2 0.9300 . ?
C2 C3 1.384(5) . ?
C3 H3 0.9300 . ?
C3 C4 1.367(4) . ?
C4 H4 0.9300 . ?
C4 C5 1.384(3) . ?
C5 C6 1.415(3) . ?
C5 N1 1.402(3) . ?
C6 C7 1.435(3) . ?
C7 C8 1.362(4) . ?
C7 C10 1.437(3) . ?
C8 N1 1.385(3) . ?
C8 N2 1.368(3) . ?
C9 C10 1.418(4) . ?
C9 C14 1.385(4) . ?
C9 N2 1.406(3) . ?
C10 C11 1.387(3) . ?
C11 H11 0.9300 . ?
C11 C12 1.388(3) . ?
C12 H12 0.9300 . ?
C12 C13 1.377(4) . ?
C13 H13 0.9300 . ?
C13 C14 1.385(4) . ?
C14 H14 0.9300 . ?
C15 C16 1.374(4) . ?
C15 C20 1.370(3) . ?
C15 N1 1.439(3) . ?
C16 H16 0.9300 . ?
C16 C17 1.383(4) . ?
C17 H17 0.9300 . ?
C17 C18 1.375(4) . ?
C18 C19 1.374(4) . ?
C18 C21 1.507(4) . ?
C19 H19 0.9300 . ?
C19 C20 1.381(4) . ?
C20 H20 0.9300 . ?
C21 H21A 0.9600 . ?
C21 H21B 0.9600 . ?
C21 H21C 0.9600 . ?
N2 C22 1.526(5) . ?
N2 C22A 1.476(7) . ?
C22 H22A 0.9700 . ?
C22 H22B 0.9700 . ?
C22 C23 1.478(7) . ?
C23 H23A 0.9700 . ?
C23 H23B 0.9700 . ?
C23 O1 1.313(7) . ?
O1 H1A 0.8200 . ?
C22A H22C 0.9700 . ?
C22A H22D 0.9700 . ?
C22A C23A 1.476(11) . ?
C23A H23C 0.9700 . ?
C23A H23D 0.9700 . ?
C23A O1A 1.491(11) . ?
O1A H1AA 0.8200 . ?

loop_
_geom_hbond_atom_site_label_D
_geom_hbond_atom_site_label_H
_geom_hbond_atom_site_label_A
_geom_hbond_distance_DH
_geom_hbond_distance_HA
_geom_hbond_distance_DA
_geom_hbond_angle_DHA
_geom_hbond_site_symmetry_A
O1 H1A O1 0.82 2.23 2.973(11) 150.1 2_666

loop_
_geom_torsion_atom_site_label_1
_geom_torsion_atom_site_label_2
_geom_torsion_atom_site_label_3
_geom_torsion_atom_site_label_4
_geom_torsion
_geom_torsion_site_symmetry_1
_geom_torsion_site_symmetry_2
_geom_torsion_site_symmetry_3
_geom_torsion_site_symmetry_4
_geom_torsion_publ_flag
C1 C2 C3 C4 -0.5(5) . . . . ?
C1 C6 C7 C8 178.7(3) . . . . ?
C1 C6 C7 C10 3.1(5) . . . . ?
C2 C1 C6 C5 -0.6(4) . . . . ?
C2 C1 C6 C7 -179.0(3) . . . . ?
C2 C3 C4 C5 1.1(5) . . . . ?
C3 C4 C5 C6 -1.5(4) . . . . ?
C3 C4 C5 N1 177.6(3) . . . . ?
C4 C5 C6 C1 1.3(4) . . . . ?
C4 C5 C6 C7 -179.9(2) . . . . ?
C4 C5 N1 C8 179.3(3) . . . . ?
C4 C5 N1 C15 19.3(4) . . . . ?
C5 C6 C7 C8 0.2(3) . . . . ?
C5 C6 C7 C10 -175.4(3) . . . . ?
C6 C1 C2 C3 0.2(4) . . . . ?
C6 C5 N1 C8 -1.5(3) . . . . ?
C6 C5 N1 C15 -161.4(2) . . . . ?
C6 C7 C8 N1 -1.3(3) . . . . ?
C6 C7 C8 N2 -177.1(2) . . . . ?
C6 C7 C10 C9 175.6(3) . . . . ?
C6 C7 C10 C11 -3.5(5) . . . . ?
C7 C8 N1 C5 1.7(3) . . . . ?
C7 C8 N1 C15 160.6(2) . . . . ?
C7 C8 N2 C9 -0.6(3) . . . . ?
C7 C8 N2 C22 150.5(3) . . . . ?
C7 C8 N2 C22A -152.2(4) . . . . ?
C7 C10 C11 C12 179.6(2) . . . . ?
C8 C7 C10 C9 0.0(3) . . . . ?
C8 C7 C10 C11 -179.2(3) . . . . ?
C8 N2 C22 C23 115.2(4) . . . . ?
C8 N2 C22A C23A -115.6(6) . . . . ?
C9 C10 C11 C12 0.5(3) . . . . ?
C9 N2 C22 C23 -99.2(4) . . . . ?
C9 N2 C22A C23A 96.4(6) . . . . ?
C10 C7 C8 N1 176.2(2) . . . . ?
C10 C7 C8 N2 0.4(3) . . . . ?
C10 C9 C14 C13 -0.2(5) . . . . ?
C10 C9 N2 C8 0.6(3) . . . . ?
C10 C9 N2 C22 -150.3(3) . . . . ?
C10 C9 N2 C22A 155.3(4) . . . . ?
C10 C11 C12 C13 -0.5(4) . . . . ?
C11 C12 C13 C14 0.1(5) . . . . ?
C12 C13 C14 C9 0.3(5) . . . . ?
C14 C9 C10 C7 -179.5(3) . . . . ?
C14 C9 C10 C11 -0.2(4) . . . . ?
C14 C9 N2 C8 179.6(3) . . . . ?
C14 C9 N2 C22 28.7(5) . . . . ?
C14 C9 N2 C22A -25.6(6) . . . . ?
C15 C16 C17 C18 0.9(4) . . . . ?
C16 C15 C20 C19 0.9(4) . . . . ?
C16 C15 N1 C5 96.9(3) . . . . ?
C16 C15 N1 C8 -58.2(4) . . . . ?
C16 C17 C18 C19 -0.1(4) . . . . ?
C16 C17 C18 C21 179.9(3) . . . . ?
C17 C18 C19 C20 -0.4(4) . . . . ?
C18 C19 C20 C15 0.0(4) . . . . ?
C20 C15 C16 C17 -1.4(4) . . . . ?
C20 C15 N1 C5 -79.4(3) . . . . ?
C20 C15 N1 C8 125.5(3) . . . . ?
C21 C18 C19 C20 179.6(3) . . . . ?
N1 C5 C6 C1 -178.0(2) . . . . ?
N1 C5 C6 C7 0.8(3) . . . . ?
N1 C8 N2 C9 -175.2(3) . . . . ?
N1 C8 N2 C22 -24.1(5) . . . . ?
N1 C8 N2 C22A 33.2(6) . . . . ?
N1 C15 C16 C17 -177.7(2) . . . . ?
N1 C15 C20 C19 177.2(2) . . . . ?
N2 C8 N1 C5 176.3(3) . . . . ?
N2 C8 N1 C15 -24.8(5) . . . . ?
N2 C9 C10 C7 -0.3(3) . . . . ?
N2 C9 C10 C11 179.0(2) . . . . ?
N2 C9 C14 C13 -179.2(3) . . . . ?
N2 C22 C23 O1 70.3(6) . . . . ?
N2 C22A C23A O1A -169.4(7) . . . . ?
